data_7155950
loop_
_publ_author_name
'Shi, Min'
'Wei, Yin'
'Zhang, Xiao-Yu'

_publ_section_title
;
 Copper(I)-catalyzed carbocyclization of acrylamide-tethered
 alkylidenecyclopropanes with diaryliodonium salts
;
_journal_name_full 'Org. Biomol. Chem.'
_journal_paper_doi 10.1039/C7OB02502E
_journal_year 2017
_chemical_formula_sum 'C27 H25 N O'
_chemical_formula_weight 379.48
_chemical_name_systematic
; 
 ? 
;
_space_group_crystal_system monoclinic
_space_group_IT_number 14
_space_group_name_Hall '-P 2yn'
_space_group_name_H-M_alt 'P 1 21/n 1'
_symmetry_space_group_name_Hall '-P 2yn'
_symmetry_space_group_name_H-M 'P 1 21/n 1'
_atom_sites_solution_hydrogens geom
_audit_creation_method SHELXL-2013
_audit_update_record
;
2017-04-21 deposited with the CCDC.
2017-10-27 downloaded from the CCDC.
;
_cell_angle_alpha 90
_cell_angle_beta 91.100(8)
_cell_angle_gamma 90
_cell_formula_units_Z 4
_cell_length_a 13.379(5)
_cell_length_b 9.939(3)
_cell_length_c 15.142(5)
_cell_measurement_reflns_used 1694
_cell_measurement_temperature 293(2)
_cell_measurement_theta_max 47.085
_cell_measurement_theta_min 4.903
_cell_volume 2013.1(12)
_computing_cell_refinement 'Bruker SMART'
_computing_data_collection 'Bruker SMART'
_computing_data_reduction 'Bruker SHELXTL'
_computing_molecular_graphics 'Bruker SHELXTL'
_computing_publication_material 'Bruker SHELXTL'
_computing_structure_refinement 'SHELXL-2013 (Sheldrick, 2013)'
_computing_structure_solution 'Bruker SHELXTL'
_diffrn_ambient_temperature 293(2)
_diffrn_measured_fraction_theta_full 0.908
_diffrn_measured_fraction_theta_max 0.950
_diffrn_measurement_device_type 'CCD area detector'
_diffrn_measurement_method 'phi and omega scans'
_diffrn_radiation_type MoK\a
_diffrn_radiation_wavelength 0.71073
_diffrn_reflns_av_R_equivalents 0.0455
_diffrn_reflns_av_unetI/netI 0.0468
_diffrn_reflns_Laue_measured_fraction_full 0.908
_diffrn_reflns_Laue_measured_fraction_max 0.950
_diffrn_reflns_limit_h_max 15
_diffrn_reflns_limit_h_min -14
_diffrn_reflns_limit_k_max 10
_diffrn_reflns_limit_k_min -11
_diffrn_reflns_limit_l_max 14
_diffrn_reflns_limit_l_min -18
_diffrn_reflns_number 9559
_diffrn_reflns_point_group_measured_fraction_full 0.908
_diffrn_reflns_point_group_measured_fraction_max 0.950
_diffrn_reflns_theta_full 25.242
_diffrn_reflns_theta_max 24.998
_diffrn_reflns_theta_min 2.051
_exptl_absorpt_coefficient_mu 0.075
_exptl_absorpt_correction_T_max 0.7456
_exptl_absorpt_correction_T_min 0.6545
_exptl_absorpt_correction_type multi-scan
_exptl_absorpt_process_details sadabs
_exptl_crystal_colour colorless
_exptl_crystal_density_diffrn 1.252
_exptl_crystal_description prismatic
_exptl_crystal_F_000 808
_exptl_crystal_size_max 0.200
_exptl_crystal_size_mid 0.170
_exptl_crystal_size_min 0.140
_refine_diff_density_max 0.163
_refine_diff_density_min -0.142
_refine_diff_density_rms 0.032
_refine_ls_extinction_method none
_refine_ls_goodness_of_fit_ref 1.031
_refine_ls_hydrogen_treatment constr
_refine_ls_matrix_type full
_refine_ls_number_parameters 264
_refine_ls_number_reflns 3292
_refine_ls_number_restraints 0
_refine_ls_restrained_S_all 1.031
_refine_ls_R_factor_all 0.0757
_refine_ls_R_factor_gt 0.0530
_refine_ls_shift/su_max 0.000
_refine_ls_shift/su_mean 0.000
_refine_ls_structure_factor_coef Fsqd
_refine_ls_weighting_details 'w=1/[\s^2^(Fo^2^)+(0.0590P)^2^+0.3967P] where P=(Fo^2^+2Fc^2^)/3'
_refine_ls_weighting_scheme calc
_refine_ls_wR_factor_gt 0.1220
_refine_ls_wR_factor_ref 0.1342
_reflns_Friedel_coverage 0.000
_reflns_number_gt 2446
_reflns_number_total 3292
_reflns_threshold_expression 'I > 2\s(I)'
_cod_data_source_file c7ob02502e2.cif
_cod_data_source_block cd17212
_cod_database_code 7155950
_shelx_space_group_comment
; 
The symmetry employed for this shelxl refinement is uniquely defined 
by the following loop, which should always be used as a source of 
symmetry information in preference to the above space-group names. 
They are only intended as comments. 
;
_shelx_estimated_absorpt_t_min 0.985
_shelx_estimated_absorpt_t_max 0.990
_shelxl_version_number 2013-4

loop_
_space_group_symop_operation_xyz
'x, y, z'
'-x+1/2, y+1/2, -z+1/2'
'-x, -y, -z'
'x-1/2, -y-1/2, z-1/2'

loop_
_atom_site_label
_atom_site_type_symbol
_atom_site_fract_x
_atom_site_fract_y
_atom_site_fract_z
_atom_site_U_iso_or_equiv
_atom_site_adp_type
_atom_site_occupancy
_atom_site_site_symmetry_order
_atom_site_calc_flag
_atom_site_refinement_flags_posn
_atom_site_refinement_flags_adp
N1 N 0.09239(14) 0.42734(18) 0.16255(11) 0.0459(5) Uani 1 1 d . .
O1 O 0.04789(15) 0.63066(17) 0.11469(11) 0.0748(6) Uani 1 1 d . .
C1 C 0.04574(18) 0.5482(2) 0.17354(14) 0.0445(6) Uani 1 1 d . .
C2 C -0.00836(17) 0.57995(18) 0.25994(13) 0.0404(5) Uani 1 1 d . .
C3 C 0.07190(17) 0.58217(18) 0.33363(13) 0.0407(5) Uani 1 1 d . .
C4 C 0.12840(16) 0.47490(18) 0.35438(12) 0.0357(5) Uani 1 1 d . .
C5 C 0.11419(15) 0.34081(18) 0.31338(13) 0.0341(5) Uani 1 1 d . .
C6 C 0.09771(16) 0.31995(19) 0.22329(13) 0.0390(5) Uani 1 1 d . .
C7 C 0.08847(19) 0.1890(2) 0.19141(16) 0.0534(6) Uani 1 1 d . .
H7 H 0.0775 0.1749 0.1313 0.064 Uiso 1 1 calc R U
C8 C 0.0952(2) 0.0809(2) 0.24697(18) 0.0600(7) Uani 1 1 d . .
H8 H 0.0912 -0.0059 0.2242 0.072 Uiso 1 1 calc R U
C9 C 0.10772(18) 0.1000(2) 0.33601(17) 0.0527(6) Uani 1 1 d . .
H9 H 0.1100 0.0267 0.3742 0.063 Uiso 1 1 calc R U
C10 C 0.11693(17) 0.22811(19) 0.36810(14) 0.0417(5) Uani 1 1 d . .
H10 H 0.1253 0.2405 0.4287 0.050 Uiso 1 1 calc R U
C11 C 0.1371(2) 0.4078(3) 0.07557(15) 0.0750(9) Uani 1 1 d . .
H11A H 0.0861 0.3811 0.0336 0.112 Uiso 1 1 calc R U
H11B H 0.1873 0.3389 0.0796 0.112 Uiso 1 1 calc R U
H11C H 0.1670 0.4904 0.0566 0.112 Uiso 1 1 calc R U
C12 C 0.0891(2) 0.7104(2) 0.38544(16) 0.0622(8) Uani 1 1 d . .
H12A H 0.1420 0.7621 0.3585 0.075 Uiso 1 1 calc R U
H12B H 0.0287 0.7644 0.3836 0.075 Uiso 1 1 calc R U
C13 C 0.1174(2) 0.6802(2) 0.47980(16) 0.0635(8) Uani 1 1 d . .
H13A H 0.1330 0.7635 0.5105 0.076 Uiso 1 1 calc R U
H13B H 0.0612 0.6385 0.5088 0.076 Uiso 1 1 calc R U
C14 C 0.20515(18) 0.5889(2) 0.48514(13) 0.0461(6) Uani 1 1 d . .
C15 C 0.21037(16) 0.48715(18) 0.42196(12) 0.0379(5) Uani 1 1 d . .
C16 C 0.29303(17) 0.4032(2) 0.42368(14) 0.0446(6) Uani 1 1 d . .
H16 H 0.2976 0.3351 0.3818 0.053 Uiso 1 1 calc R U
C17 C 0.36866(19) 0.4182(2) 0.48595(16) 0.0552(6) Uani 1 1 d . .
H17 H 0.4240 0.3615 0.4854 0.066 Uiso 1 1 calc R U
C18 C 0.3620(2) 0.5174(3) 0.54890(16) 0.0613(7) Uani 1 1 d . .
H18 H 0.4119 0.5268 0.5920 0.074 Uiso 1 1 calc R U
C19 C 0.2811(2) 0.6024(2) 0.54774(15) 0.0573(7) Uani 1 1 d . .
H19 H 0.2773 0.6702 0.5898 0.069 Uiso 1 1 calc R U
C20 C -0.09246(16) 0.47942(19) 0.28330(13) 0.0409(5) Uani 1 1 d . .
H20A H -0.0633 0.3905 0.2895 0.049 Uiso 1 1 calc R U
H20B H -0.1191 0.5044 0.3401 0.049 Uiso 1 1 calc R U
C21 C -0.17739(16) 0.47191(19) 0.21732(12) 0.0384(5) Uani 1 1 d . .
C22 C -0.17424(18) 0.3880(2) 0.14519(14) 0.0487(6) Uani 1 1 d . .
H22 H -0.1183 0.3340 0.1374 0.058 Uiso 1 1 calc R U
C23 C -0.2516(2) 0.3821(3) 0.08449(16) 0.0625(7) Uani 1 1 d . .
H23 H -0.2479 0.3239 0.0365 0.075 Uiso 1 1 calc R U
C24 C -0.3338(2) 0.4608(3) 0.09418(16) 0.0614(7) Uani 1 1 d . .
H24 H -0.3857 0.4577 0.0525 0.074 Uiso 1 1 calc R U
C25 C -0.33969(19) 0.5449(2) 0.16552(17) 0.0592(7) Uani 1 1 d . .
H25 H -0.3958 0.5986 0.1727 0.071 Uiso 1 1 calc R U
C26 C -0.26207(18) 0.5495(2) 0.22682(15) 0.0508(6) Uani 1 1 d . .
H26 H -0.2669 0.6060 0.2755 0.061 Uiso 1 1 calc R U
C27 C -0.0574(2) 0.7181(2) 0.24580(17) 0.0593(7) Uani 1 1 d . .
H27A H -0.0937 0.7425 0.2975 0.089 Uiso 1 1 calc R U
H27B H -0.1025 0.7141 0.1958 0.089 Uiso 1 1 calc R U
H27C H -0.0066 0.7842 0.2353 0.089 Uiso 1 1 calc R U

loop_
_atom_site_aniso_label
_atom_site_aniso_U_11
_atom_site_aniso_U_22
_atom_site_aniso_U_33
_atom_site_aniso_U_23
_atom_site_aniso_U_13
_atom_site_aniso_U_12
N1 0.0457(14) 0.0552(11) 0.0368(10) 0.0018(8) 0.0010(8) -0.0002(9)
O1 0.0922(17) 0.0698(11) 0.0623(11) 0.0317(9) 0.0013(10) -0.0051(10)
C1 0.0446(16) 0.0442(12) 0.0441(12) 0.0115(10) -0.0108(10) -0.0122(10)
C2 0.0454(16) 0.0288(10) 0.0464(12) 0.0027(9) -0.0106(10) -0.0005(9)
C3 0.0436(15) 0.0321(10) 0.0460(12) -0.0012(9) -0.0070(10) -0.0037(9)
C4 0.0385(14) 0.0317(10) 0.0369(10) 0.0009(8) -0.0040(9) -0.0033(9)
C5 0.0260(13) 0.0333(10) 0.0428(11) -0.0014(8) -0.0043(9) 0.0007(8)
C6 0.0317(14) 0.0441(11) 0.0413(12) -0.0026(9) -0.0010(9) -0.0004(9)
C7 0.0533(18) 0.0538(13) 0.0532(14) -0.0190(11) 0.0014(11) -0.0009(11)
C8 0.0597(19) 0.0354(12) 0.0852(19) -0.0162(12) 0.0042(13) -0.0008(11)
C9 0.0480(17) 0.0327(11) 0.0773(17) 0.0035(11) -0.0021(12) -0.0001(10)
C10 0.0367(15) 0.0373(11) 0.0507(12) 0.0031(9) -0.0082(10) 0.0002(9)
C11 0.077(2) 0.104(2) 0.0449(14) 0.0050(14) 0.0158(13) 0.0093(16)
C12 0.071(2) 0.0374(12) 0.0772(17) -0.0141(12) -0.0267(14) 0.0047(11)
C13 0.068(2) 0.0565(14) 0.0658(16) -0.0259(12) -0.0139(14) 0.0054(13)
C14 0.0502(16) 0.0473(12) 0.0405(12) -0.0028(10) -0.0064(10) -0.0083(10)
C15 0.0397(15) 0.0367(10) 0.0371(11) 0.0052(9) -0.0044(9) -0.0063(9)
C16 0.0409(16) 0.0441(12) 0.0485(13) 0.0059(10) -0.0047(10) -0.0061(10)
C17 0.0401(17) 0.0657(15) 0.0594(14) 0.0132(13) -0.0092(11) -0.0056(11)
C18 0.052(2) 0.0775(17) 0.0533(14) 0.0090(13) -0.0201(12) -0.0183(14)
C19 0.060(2) 0.0660(15) 0.0459(13) -0.0067(11) -0.0096(12) -0.0188(13)
C20 0.0434(15) 0.0396(11) 0.0397(11) 0.0027(9) -0.0020(9) 0.0051(9)
C21 0.0373(15) 0.0365(10) 0.0413(11) 0.0064(9) -0.0009(9) -0.0014(9)
C22 0.0425(16) 0.0487(12) 0.0548(14) -0.0082(11) -0.0010(11) -0.0012(10)
C23 0.062(2) 0.0704(16) 0.0545(15) -0.0109(12) -0.0116(13) -0.0087(14)
C24 0.057(2) 0.0706(16) 0.0561(15) 0.0167(13) -0.0194(13) -0.0128(14)
C25 0.0421(18) 0.0621(15) 0.0733(17) 0.0170(13) -0.0038(13) 0.0058(12)
C26 0.0460(17) 0.0511(13) 0.0553(14) -0.0012(11) 0.0010(11) 0.0057(11)
C27 0.0618(19) 0.0356(12) 0.0797(17) 0.0061(11) -0.0217(14) 0.0043(11)

loop_
_atom_type_symbol
_atom_type_description
_atom_type_scat_dispersion_real
_atom_type_scat_dispersion_imag
_atom_type_scat_source
C C 0.0033 0.0016 'International Tables Vol C Tables 4.2.6.8 and 6.1.1.4'
H H 0.0000 0.0000 'International Tables Vol C Tables 4.2.6.8 and 6.1.1.4'
N N 0.0061 0.0033 'International Tables Vol C Tables 4.2.6.8 and 6.1.1.4'
O O 0.0106 0.0060 'International Tables Vol C Tables 4.2.6.8 and 6.1.1.4'

loop_
_geom_angle_atom_site_label_1
_geom_angle_atom_site_label_2
_geom_angle_atom_site_label_3
_geom_angle
C1 N1 C6 127.15(18)
C1 N1 C11 114.87(18)
C6 N1 C11 117.91(19)
O1 C1 N1 119.2(2)
O1 C1 C2 120.3(2)
N1 C1 C2 120.49(17)
C3 C2 C27 112.33(16)
C3 C2 C1 106.68(19)
C27 C2 C1 105.75(17)
C3 C2 C20 110.14(16)
C27 C2 C20 107.35(19)
C1 C2 C20 114.62(16)
C4 C3 C12 117.99(18)
C4 C3 C2 122.87(17)
C12 C3 C2 119.14(17)
C3 C4 C5 123.36(17)
C3 C4 C15 120.00(17)
C5 C4 C15 116.63(16)
C6 C5 C10 117.68(17)
C6 C5 C4 124.13(17)
C10 C5 C4 118.19(17)
C7 C6 C5 119.33(19)
C7 C6 N1 118.57(18)
C5 C6 N1 122.08(17)
C8 C7 C6 121.1(2)
C8 C7 H7 119.4
C6 C7 H7 119.4
C7 C8 C9 120.2(2)
C7 C8 H8 119.9
C9 C8 H8 119.9
C10 C9 C8 119.2(2)
C10 C9 H9 120.4
C8 C9 H9 120.4
C9 C10 C5 122.4(2)
C9 C10 H10 118.8
C5 C10 H10 118.8
N1 C11 H11A 109.5
N1 C11 H11B 109.5
H11A C11 H11B 109.5
N1 C11 H11C 109.5
H11A C11 H11C 109.5
H11B C11 H11C 109.5
C13 C12 C3 110.98(18)
C13 C12 H12A 109.4
C3 C12 H12A 109.4
C13 C12 H12B 109.4
C3 C12 H12B 109.4
H12A C12 H12B 108.0
C14 C13 C12 111.0(2)
C14 C13 H13A 109.4
C12 C13 H13A 109.4
C14 C13 H13B 109.4
C12 C13 H13B 109.4
H13A C13 H13B 108.0
C19 C14 C15 119.7(2)
C19 C14 C13 123.2(2)
C15 C14 C13 117.11(18)
C16 C15 C14 118.30(18)
C16 C15 C4 122.71(18)
C14 C15 C4 118.98(19)
C17 C16 C15 121.6(2)
C17 C16 H16 119.2
C15 C16 H16 119.2
C18 C17 C16 119.7(2)
C18 C17 H17 120.2
C16 C17 H17 120.2
C19 C18 C17 119.6(2)
C19 C18 H18 120.2
C17 C18 H18 120.2
C18 C19 C14 121.2(2)
C18 C19 H19 119.4
C14 C19 H19 119.4
C21 C20 C2 115.07(16)
C21 C20 H20A 108.5
C2 C20 H20A 108.5
C21 C20 H20B 108.5
C2 C20 H20B 108.5
H20A C20 H20B 107.5
C22 C21 C26 117.34(19)
C22 C21 C20 121.6(2)
C26 C21 C20 121.03(19)
C23 C22 C21 121.6(2)
C23 C22 H22 119.2
C21 C22 H22 119.2
C24 C23 C22 120.3(2)
C24 C23 H23 119.9
C22 C23 H23 119.9
C23 C24 C25 119.7(2)
C23 C24 H24 120.1
C25 C24 H24 120.1
C24 C25 C26 119.8(2)
C24 C25 H25 120.1
C26 C25 H25 120.1
C25 C26 C21 121.3(2)
C25 C26 H26 119.3
C21 C26 H26 119.3
C2 C27 H27A 109.5
C2 C27 H27B 109.5
H27A C27 H27B 109.5
C2 C27 H27C 109.5
H27A C27 H27C 109.5
H27B C27 H27C 109.5

loop_
_geom_bond_atom_site_label_1
_geom_bond_atom_site_label_2
_geom_bond_distance
N1 C1 1.365(3)
N1 C6 1.410(3)
N1 C11 1.470(3)
O1 C1 1.211(2)
C1 C2 1.540(3)
C2 C3 1.534(3)
C2 C27 1.535(3)
C2 C20 1.551(3)
C3 C4 1.341(3)
C3 C12 1.512(3)
C4 C5 1.481(2)
C4 C15 1.490(3)
C5 C6 1.393(3)
C5 C10 1.393(3)
C6 C7 1.393(3)
C7 C8 1.366(3)
C7 H7 0.9300
C8 C9 1.369(3)
C8 H8 0.9300
C9 C10 1.368(3)
C9 H9 0.9300
C10 H10 0.9300
C11 H11A 0.9600
C11 H11B 0.9600
C11 H11C 0.9600
C12 C13 1.501(3)
C12 H12A 0.9700
C12 H12B 0.9700
C13 C14 1.485(3)
C13 H13A 0.9700
C13 H13B 0.9700
C14 C19 1.383(3)
C14 C15 1.394(3)
C15 C16 1.385(3)
C16 C17 1.378(3)
C16 H16 0.9300
C17 C18 1.375(3)
C17 H17 0.9300
C18 C19 1.372(4)
C18 H18 0.9300
C19 H19 0.9300
C20 C21 1.500(3)
C20 H20A 0.9700
C20 H20B 0.9700
C21 C22 1.376(3)
C21 C26 1.380(3)
C22 C23 1.373(3)
C22 H22 0.9300
C23 C24 1.359(4)
C23 H23 0.9300
C24 C25 1.369(4)
C24 H24 0.9300
C25 C26 1.380(3)
C25 H25 0.9300
C26 H26 0.9300
C27 H27A 0.9600
C27 H27B 0.9600
C27 H27C 0.9600

loop_
_geom_torsion_atom_site_label_1
_geom_torsion_atom_site_label_2
_geom_torsion_atom_site_label_3
_geom_torsion_atom_site_label_4
_geom_torsion
C6 N1 C1 O1 -180.0(2)
C11 N1 C1 O1 -3.1(3)
C6 N1 C1 C2 0.5(3)
C11 N1 C1 C2 177.3(2)
O1 C1 C2 C3 -115.4(2)
N1 C1 C2 C3 64.2(2)
O1 C1 C2 C27 4.4(3)
N1 C1 C2 C27 -176.05(18)
O1 C1 C2 C20 122.4(2)
N1 C1 C2 C20 -58.0(3)
C27 C2 C3 C4 -176.3(2)
C1 C2 C3 C4 -60.9(3)
C20 C2 C3 C4 64.1(3)
C27 C2 C3 C12 3.5(3)
C1 C2 C3 C12 118.9(2)
C20 C2 C3 C12 -116.1(2)
C12 C3 C4 C5 175.4(2)
C2 C3 C4 C5 -4.9(3)
C12 C3 C4 C15 -4.5(3)
C2 C3 C4 C15 175.24(19)
C3 C4 C5 C6 44.0(3)
C15 C4 C5 C6 -136.1(2)
C3 C4 C5 C10 -135.7(2)
C15 C4 C5 C10 44.2(3)
C10 C5 C6 C7 -2.3(3)
C4 C5 C6 C7 178.0(2)
C10 C5 C6 N1 179.21(19)
C4 C5 C6 N1 -0.5(3)
C1 N1 C6 C7 140.2(2)
C11 N1 C6 C7 -36.6(3)
C1 N1 C6 C5 -41.3(3)
C11 N1 C6 C5 141.9(2)
C5 C6 C7 C8 0.1(3)
N1 C6 C7 C8 178.6(2)
C6 C7 C8 C9 2.3(4)
C7 C8 C9 C10 -2.3(4)
C8 C9 C10 C5 -0.1(3)
C6 C5 C10 C9 2.4(3)
C4 C5 C10 C9 -177.9(2)
C4 C3 C12 C13 -34.3(3)
C2 C3 C12 C13 145.9(2)
C3 C12 C13 C14 54.7(3)
C12 C13 C14 C19 140.8(2)
C12 C13 C14 C15 -37.8(3)
C19 C14 C15 C16 -0.7(3)
C13 C14 C15 C16 178.0(2)
C19 C14 C15 C4 -179.4(2)
C13 C14 C15 C4 -0.7(3)
C3 C4 C15 C16 -154.8(2)
C5 C4 C15 C16 25.3(3)
C3 C4 C15 C14 23.8(3)
C5 C4 C15 C14 -156.12(19)
C14 C15 C16 C17 0.2(3)
C4 C15 C16 C17 178.8(2)
C15 C16 C17 C18 0.9(3)
C16 C17 C18 C19 -1.5(4)
C17 C18 C19 C14 1.0(4)
C15 C14 C19 C18 0.1(4)
C13 C14 C19 C18 -178.5(2)
C3 C2 C20 C21 177.99(17)
C27 C2 C20 C21 55.4(2)
C1 C2 C20 C21 -61.7(2)
C2 C20 C21 C22 86.6(2)
C2 C20 C21 C26 -93.4(3)
C26 C21 C22 C23 0.5(3)
C20 C21 C22 C23 -179.5(2)
C21 C22 C23 C24 0.5(4)
C22 C23 C24 C25 -1.0(4)
C23 C24 C25 C26 0.3(4)
C24 C25 C26 C21 0.7(4)
C22 C21 C26 C25 -1.1(3)
C20 C21 C26 C25 178.8(2)
